data_7207720
loop_
_publ_author_name
'Croitor, Lilia'
'Coropceanu, Eduard B.'
'Siminel, Anatolii V.'
'Kulikova, Olga'
'Zelentsov, Vyacheslav I.'
'Datsko, Tatiana'
'Fonari, Marina S.'

_publ_section_title
;
 1,2-Cyclohexanedionedioxime as a useful co-ligand for fabrication of
 one-dimensional Zn(ii) and Cd(ii) coordination polymers with
 wheel-and-axle topology and luminescent properties
;
_journal_issue 10
_journal_name_full CrystEngComm
_journal_page_first 3750
_journal_paper_doi 10.1039/c2ce00020b
_journal_volume 14
_journal_year 2012
_chemical_formula_moiety '2(C20 H24 Cd N4 O6), C3 H7 N O'
_chemical_formula_sum 'C43 H55 Cd2 N9 O13'
_chemical_formula_weight 1130.76
_chemical_name_common
;
catena{(mu2-1,2-bis(pyridyl)-ethane)-(1,2-cyclohexanedione dioxime)-
(di-formate)-cadmium(II)} dimethylformamide solvate
;
_chemical_name_systematic
;
catena{(mu2-1,2-bis(pyridyl)-ethane)-(1,2-cyclohexanedione dioxime)-
(di-formate)-cadmium(II)} dimethylformamide solvate
;
_space_group_IT_number 2
_symmetry_cell_setting triclinic
_symmetry_space_group_name_Hall '-P 1'
_symmetry_space_group_name_H-M 'P -1'
_atom_sites_solution_hydrogens geom
_atom_sites_solution_primary direct
_atom_sites_solution_secondary difmap
_audit_creation_method SHELXL-97
_cell_angle_alpha 91.493(6)
_cell_angle_beta 110.928(7)
_cell_angle_gamma 109.633(7)
_cell_formula_units_Z 2
_cell_length_a 13.8493(11)
_cell_length_b 13.9797(10)
_cell_length_c 15.3847(12)
_cell_measurement_reflns_used 7283
_cell_measurement_temperature 293(2)
_cell_measurement_theta_max 28.8236
_cell_measurement_theta_min 2.9579
_cell_volume 2584.0(4)
_computing_cell_refinement
;
CrysAlisPro, Agilent Technologies,
Version 1.171.34.46 (release 25-11-2010 CrysAlis171 .NET)
(compiled Nov 25 2010,17:55:46)
;
_computing_data_collection
;
CrysAlisPro, Agilent Technologies,
Version 1.171.34.46 (release 25-11-2010 CrysAlis171 .NET)
(compiled Nov 25 2010,17:55:46)
;
_computing_data_reduction
;
CrysAlisPro, Agilent Technologies,
Version 1.171.34.46 (release 25-11-2010 CrysAlis171 .NET)
(compiled Nov 25 2010,17:55:46)
;
_computing_structure_refinement 'SHELXL-97 (Sheldrick, 1997)'
_computing_structure_solution 'SHELXS-97 (Sheldrick, 1990)'
_diffrn_ambient_temperature 293(2)
_diffrn_detector_area_resol_mean 15.9914
_diffrn_measured_fraction_theta_full 0.998
_diffrn_measured_fraction_theta_max 0.998
_diffrn_measurement_device_type 'Xcalibur, Eos'
_diffrn_measurement_method '\w scans'
_diffrn_radiation_monochromator graphite
_diffrn_radiation_source 'fine-focus sealed tube'
_diffrn_radiation_type MoK\a
_diffrn_radiation_wavelength 0.71073
_diffrn_reflns_av_R_equivalents 0.0276
_diffrn_reflns_av_sigmaI/netI 0.0388
_diffrn_reflns_limit_h_max 16
_diffrn_reflns_limit_h_min -16
_diffrn_reflns_limit_k_max 16
_diffrn_reflns_limit_k_min -16
_diffrn_reflns_limit_l_max 18
_diffrn_reflns_limit_l_min -16
_diffrn_reflns_number 17490
_diffrn_reflns_theta_full 25.00
_diffrn_reflns_theta_max 25.00
_diffrn_reflns_theta_min 2.96
_exptl_absorpt_coefficient_mu 0.889
_exptl_absorpt_correction_T_max 1.00000
_exptl_absorpt_correction_T_min 0.90873
_exptl_absorpt_correction_type multi-scan
_exptl_absorpt_process_details
;
CrysAlisPro, Agilent Technologies,
Version 1.171.34.46 (release 25-11-2010 CrysAlis171 .NET)
(compiled Nov 25 2010,17:55:46)
Empirical absorption correction using spherical harmonics,
implemented in SCALE3 ABSPACK scaling algorithm.
;
_exptl_crystal_colour yellow
_exptl_crystal_density_diffrn 1.453
_exptl_crystal_density_method 'not measured'
_exptl_crystal_description prism
_exptl_crystal_F_000 1152
_exptl_crystal_size_max 0.4
_exptl_crystal_size_mid 0.4
_exptl_crystal_size_min 0.11
_refine_diff_density_max 0.728
_refine_diff_density_min -0.501
_refine_diff_density_rms 0.061
_refine_ls_extinction_method none
_refine_ls_goodness_of_fit_ref 1.020
_refine_ls_hydrogen_treatment constr
_refine_ls_matrix_type full
_refine_ls_number_parameters 604
_refine_ls_number_reflns 9107
_refine_ls_number_restraints 23
_refine_ls_restrained_S_all 1.034
_refine_ls_R_factor_all 0.0519
_refine_ls_R_factor_gt 0.0396
_refine_ls_shift/su_max 0.001
_refine_ls_shift/su_mean 0.000
_refine_ls_structure_factor_coef Fsqd
_refine_ls_weighting_details 'calc w=1/[\s^2^(Fo^2^)+(0.0461P)^2^+1.4735P] where P=(Fo^2^+2Fc^2^)/3'
_refine_ls_weighting_scheme calc
_refine_ls_wR_factor_gt 0.0947
_refine_ls_wR_factor_ref 0.1036
_reflns_number_gt 7380
_reflns_number_total 9107
_reflns_threshold_expression >2sigma(I)
_cod_data_source_file c2ce00020b.txt
_cod_data_source_block 381
_cod_original_cell_volume 2584.0(3)
_cod_original_sg_symbol_H-M P-1
_cod_database_code 7207720

loop_
_symmetry_equiv_pos_as_xyz
'x, y, z'
'-x, -y, -z'

loop_
_atom_site_label
_atom_site_type_symbol
_atom_site_fract_x
_atom_site_fract_y
_atom_site_fract_z
_atom_site_U_iso_or_equiv
_atom_site_adp_type
_atom_site_occupancy
_atom_site_symmetry_multiplicity
_atom_site_calc_flag
_atom_site_refinement_flags
_atom_site_disorder_assembly
_atom_site_disorder_group
Cd1A Cd 0.28332(2) 0.347065(17) 0.11069(2) 0.05294(10) Uani 1 1 d . . .
O1A O 0.4560(3) 0.3729(2) -0.0066(2) 0.0804(9) Uani 1 1 d . . .
H1A H 0.4980 0.4017 0.0475 0.121 Uiso 1 1 calc R . .
O2A O 0.0229(3) 0.2516(3) -0.0604(3) 0.0902(10) Uani 1 1 d . . .
H2A H 0.0147 0.2620 -0.0112 0.135 Uiso 1 1 calc R . .
O3A O 0.4483(3) 0.4096(2) 0.2313(2) 0.0837(9) Uani 1 1 d . . .
O4A O 0.5739(4) 0.4452(4) 0.1686(3) 0.1272(16) Uani 1 1 d . . .
O5A O 0.1834(3) 0.3069(3) 0.2016(3) 0.0880(10) Uani 1 1 d . . .
O6A O 0.0114(4) 0.2740(4) 0.0997(4) 0.1184(14) Uani 1 1 d . . .
N1A N 0.3477(3) 0.3474(2) -0.0158(2) 0.0586(8) Uani 1 1 d . . .
N2A N 0.1349(3) 0.2828(2) -0.0422(3) 0.0614(9) Uani 1 1 d . . .
N3A N 0.2750(3) 0.5112(2) 0.1074(2) 0.0542(8) Uani 1 1 d . C .
N4A N 0.2838(3) 1.1789(2) 0.1057(3) 0.0623(9) Uani 1 1 d . . .
C1A C 0.2762(4) 0.3021(3) -0.0990(3) 0.0602(10) Uani 1 1 d . B .
C2A C 0.1579(4) 0.2697(3) -0.1136(3) 0.0656(11) Uani 1 1 d . B .
C3A C 0.0693(5) 0.2207(5) -0.2097(4) 0.120(2) Uani 1 1 d . . .
H3A H 0.0357 0.2694 -0.2366 0.144 Uiso 0.50 1 calc PR A 1
H3B H 0.0117 0.1612 -0.2042 0.144 Uiso 0.50 1 calc PR A 1
H3C H 0.0361 0.1473 -0.2109 0.144 Uiso 0.50 1 d PR A 2
H3D H 0.0117 0.2490 -0.2207 0.144 Uiso 0.50 1 d PR A 2
C4A C 0.1202(17) 0.1855(13) -0.2785(11) 0.119(4) Uani 0.50 1 d P B 1
H4A1 H 0.1262 0.1197 -0.2657 0.143 Uiso 0.50 1 calc PR B 1
H4A2 H 0.0680 0.1749 -0.3432 0.143 Uiso 0.50 1 calc PR B 1
C5A C 0.2233(14) 0.2534(12) -0.2709(13) 0.119(4) Uani 0.50 1 d P B 1
H5A1 H 0.2155 0.3163 -0.2916 0.143 Uiso 0.50 1 calc PR B 1
H5A2 H 0.2469 0.2234 -0.3134 0.143 Uiso 0.50 1 calc PR B 1
C41 C 0.1092(15) 0.2366(13) -0.2851(12) 0.119(4) Uani 0.50 1 d P B 2
H41 H 0.1366 0.3093 -0.2890 0.143 Uiso 0.50 1 calc PR B 2
H42 H 0.0496 0.2000 -0.3450 0.143 Uiso 0.50 1 calc PR B 2
C51 C 0.2053(15) 0.1942(12) -0.2618(13) 0.119(4) Uani 0.50 1 d P B 2
H51 H 0.2233 0.1871 -0.3164 0.143 Uiso 0.50 1 calc PR B 2
H52 H 0.1846 0.1278 -0.2416 0.143 Uiso 0.50 1 calc PR B 2
C6A C 0.3089(5) 0.2792(4) -0.1776(4) 0.1000(17) Uani 1 1 d . . .
H6A H 0.3712 0.3388 -0.1760 0.120 Uiso 0.50 1 calc PR B 1
H6B H 0.3346 0.2225 -0.1658 0.120 Uiso 0.50 1 calc PR B 1
H6C H 0.3682 0.2529 -0.1539 0.120 Uiso 0.50 1 d PR B 2
H6D H 0.3366 0.3422 -0.2010 0.120 Uiso 0.50 1 d PR B 2
C7A C 0.5438(5) 0.4434(3) 0.2332(4) 0.0816(15) Uani 1 1 d . . .
H7A H 0.6002 0.4714 0.2927 0.098 Uiso 1 1 calc R . .
C8A C 0.0818(6) 0.2825(4) 0.1775(5) 0.0949(18) Uani 1 1 d . . .
H8A H 0.0557 0.2690 0.2256 0.114 Uiso 1 1 calc R . .
C9A C 0.1892(4) 0.5314(3) 0.1103(3) 0.0705(12) Uani 1 1 d . . .
H9A H 0.1269 0.4764 0.1078 0.085 Uiso 1 1 calc R . .
C10A C 0.1868(4) 0.6286(3) 0.1167(4) 0.0897(16) Uani 1 1 d . C .
H10A H 0.1235 0.6382 0.1168 0.108 Uiso 1 1 calc R . .
C11A C 0.2788(4) 0.7117(3) 0.1231(4) 0.0805(14) Uani 1 1 d D . .
C12A C 0.3661(4) 0.6903(3) 0.1154(3) 0.0728(13) Uani 1 1 d . C .
H12A H 0.4279 0.7436 0.1147 0.087 Uiso 1 1 calc R . .
C13A C 0.3620(4) 0.5903(3) 0.1087(3) 0.0623(11) Uani 1 1 d . . .
H13A H 0.4224 0.5779 0.1051 0.075 Uiso 1 1 calc R C .
C14A C 0.2847(5) 0.8234(4) 0.1446(4) 0.0747(12) Uani 0.824(6) 1 d PD C 1
H14A H 0.2249 0.8225 0.1637 0.090 Uiso 0.824(6) 1 calc PR C 1
H14B H 0.3551 0.8640 0.1952 0.090 Uiso 0.824(6) 1 calc PR C 1
C15A C 0.2740(5) 0.8690(4) 0.0563(4) 0.0747(12) Uani 0.824(6) 1 d PD C 1
H15A H 0.2040 0.8285 0.0052 0.090 Uiso 0.824(6) 1 calc PR C 1
H15B H 0.3345 0.8714 0.0374 0.090 Uiso 0.824(6) 1 calc PR C 1
C141 C 0.272(3) 0.8073(13) 0.0719(15) 0.0747(12) Uani 0.176(6) 1 d PD C 2
H14C H 0.3300 0.8302 0.0468 0.090 Uiso 0.176(6) 1 calc PR C 2
H14D H 0.2004 0.7901 0.0206 0.090 Uiso 0.176(6) 1 calc PR C 2
C151 C 0.290(3) 0.8907(14) 0.1490(13) 0.0747(12) Uani 0.176(6) 1 d PD C 2
H15C H 0.3630 0.9118 0.1998 0.090 Uiso 0.176(6) 1 calc PR C 2
H15D H 0.2326 0.8705 0.1742 0.090 Uiso 0.176(6) 1 calc PR C 2
C16A C 0.2788(5) 0.9789(3) 0.0804(5) 0.1021(19) Uani 1 1 d D . .
C17A C 0.1874(5) 0.9986(3) 0.0799(5) 0.111(2) Uani 1 1 d . C .
H17A H 0.1218 0.9442 0.0710 0.133 Uiso 1 1 calc R . .
C18A C 0.1928(4) 1.0980(3) 0.0925(4) 0.0779(14) Uani 1 1 d . . .
H18A H 0.1299 1.1091 0.0917 0.093 Uiso 1 1 calc R C .
C19A C 0.3722(4) 1.1597(3) 0.1103(4) 0.0790(14) Uani 1 1 d . . .
H19A H 0.4375 1.2156 0.1215 0.095 Uiso 1 1 calc R C .
C20A C 0.3742(5) 1.0628(3) 0.0997(5) 0.109(2) Uani 1 1 d . C .
H20A H 0.4399 1.0541 0.1055 0.131 Uiso 1 1 calc R . .
Cd1B Cd 0.25281(2) 0.84804(2) 0.60166(2) 0.05809(11) Uani 1 1 d . . .
O1B O 0.1382(3) 0.5912(2) 0.5254(2) 0.1045(13) Uani 1 1 d . . .
H1B H 0.1482 0.6169 0.4806 0.157 Uiso 1 1 calc R . .
O2B O 0.3234(3) 0.8727(2) 0.8388(2) 0.0969(11) Uani 1 1 d . . .
H2B H 0.3500 0.9312 0.8287 0.145 Uiso 1 1 calc R . .
O3B O 0.2163(3) 0.8567(3) 0.4480(3) 0.0949(11) Uani 1 1 d . . .
O4B O 0.1465(5) 0.6922(4) 0.3898(3) 0.152(2) Uani 1 1 d . . .
O5B O 0.3159(3) 1.0205(3) 0.6375(3) 0.0906(10) Uani 1 1 d . . .
O6B O 0.4027(4) 1.0503(3) 0.7931(4) 0.1200(15) Uani 1 1 d . . .
N1B N 0.1888(3) 0.6657(2) 0.6039(2) 0.0615(8) Uani 1 1 d . . .
N2B N 0.2754(3) 0.8044(2) 0.7562(2) 0.0608(8) Uani 1 1 d . . .
N3B N 0.4298(3) 0.8577(3) 0.6209(2) 0.0585(8) Uani 1 1 d . . .
N4B N 1.0720(3) 0.8383(3) 0.5777(3) 0.0779(11) Uani 1 1 d . . .
C1B C 0.1791(4) 0.6337(3) 0.6784(3) 0.0623(10) Uani 1 1 d . E .
C2B C 0.2320(3) 0.7101(3) 0.7651(3) 0.0602(10) Uani 1 1 d . E .
C3B C 0.2298(6) 0.6759(4) 0.8550(4) 0.109(2) Uani 1 1 d . . .
H31B H 0.3049 0.7044 0.9026 0.131 Uiso 0.50 1 calc PR D 1
H32B H 0.1850 0.7049 0.8748 0.131 Uiso 0.50 1 calc PR D 1
H33B H 0.2027 0.7183 0.8838 0.131 Uiso 0.50 1 calc PR D 2
H34B H 0.3052 0.6872 0.8976 0.131 Uiso 0.50 1 calc PR D 2
C4B C 0.189(4) 0.571(3) 0.853(2) 0.136(8) Uani 0.50 1 d P E 1
H4B1 H 0.1789 0.5553 0.9106 0.163 Uiso 0.50 1 calc PR E 1
H4B2 H 0.2399 0.5410 0.8450 0.163 Uiso 0.50 1 calc PR E 1
C5B C 0.071(3) 0.5269(17) 0.7632(15) 0.136(8) Uani 0.50 1 d P E 1
H5B1 H 0.0253 0.4584 0.7668 0.163 Uiso 0.50 1 calc PR E 1
H5B2 H 0.0303 0.5724 0.7569 0.163 Uiso 0.50 1 calc PR E 1
C42 C 0.154(4) 0.558(3) 0.843(2) 0.136(8) Uani 0.50 1 d P E 2
H42A H 0.2006 0.5272 0.8868 0.163 Uiso 0.50 1 calc PR E 2
H42B H 0.0972 0.5573 0.8664 0.163 Uiso 0.50 1 calc PR E 2
C52 C 0.109(3) 0.5018(18) 0.7719(15) 0.136(8) Uani 0.50 1 d P E 2
H52A H 0.0302 0.4769 0.7610 0.163 Uiso 0.50 1 calc PR E 2
H52B H 0.1312 0.4432 0.7833 0.163 Uiso 0.50 1 calc PR E 2
C6B C 0.1141(6) 0.5254(4) 0.6807(4) 0.126(3) Uani 1 1 d . . .
H61B H 0.1607 0.4847 0.6920 0.151 Uiso 0.50 1 calc PR E 1
H62B H 0.0516 0.4951 0.6208 0.151 Uiso 0.50 1 calc PR E 1
H63B H 0.0387 0.5072 0.6347 0.151 Uiso 0.50 1 calc PR E 2
H64B H 0.1458 0.4812 0.6605 0.151 Uiso 0.50 1 calc PR E 2
C7B C 0.1791(5) 0.7835(6) 0.3862(4) 0.104(2) Uani 1 1 d . . .
H7B H 0.1750 0.7996 0.3271 0.125 Uiso 1 1 calc R . .
C8B C 0.3770(5) 1.0763(4) 0.7161(5) 0.0902(17) Uani 1 1 d . . .
H8B H 0.4065 1.1465 0.7154 0.108 Uiso 1 1 calc R . .
C9B C 0.4653(4) 0.7813(4) 0.6426(4) 0.0817(14) Uani 1 1 d . . .
H9B H 0.4181 0.7218 0.6533 0.098 Uiso 1 1 calc R . .
C10B C 0.5697(4) 0.7858(4) 0.6502(4) 0.0901(16) Uani 1 1 d . . .
H10B H 0.5909 0.7300 0.6654 0.108 Uiso 1 1 calc R . .
C11B C 0.6409(4) 0.8718(4) 0.6355(3) 0.0734(13) Uani 1 1 d . . .
C12B C 0.6040(4) 0.9511(4) 0.6132(4) 0.0809(14) Uani 1 1 d . . .
H12B H 0.6497 1.0113 0.6021 0.097 Uiso 1 1 calc R . .
C13B C 0.5003(4) 0.9417(3) 0.6072(3) 0.0729(12) Uani 1 1 d . . .
H13B H 0.4779 0.9970 0.5927 0.088 Uiso 1 1 calc R . .
C14B C 0.7548(4) 0.8787(5) 0.6421(4) 0.1003(18) Uani 1 1 d . . .
H141 H 0.8060 0.9498 0.6638 0.120 Uiso 1 1 calc R . .
H142 H 0.7819 0.8382 0.6883 0.120 Uiso 1 1 calc R . .
C15B C 0.7534(5) 0.8420(5) 0.5517(5) 0.112(2) Uani 1 1 d . . .
H151 H 0.7318 0.8859 0.5069 0.135 Uiso 1 1 calc R . .
H152 H 0.6978 0.7729 0.5277 0.135 Uiso 1 1 calc R . .
C16B C 0.8648(4) 0.8408(5) 0.5589(4) 0.0970(17) Uani 1 1 d . . .
C17B C 0.8777(4) 0.7550(5) 0.5350(4) 0.0940(16) Uani 1 1 d . F .
H17B H 0.8165 0.6934 0.5117 0.113 Uiso 1 1 calc R . .
C18B C 0.9813(4) 0.7571(5) 0.5444(4) 0.0934(16) Uani 1 1 d . F .
H18B H 0.9865 0.6959 0.5255 0.112 Uiso 1 1 calc R . .
C19B C 1.0699(9) 0.9068(9) 0.6395(10) 0.099(2) Uani 0.50 1 d P F 1
H19B H 1.1360 0.9517 0.6858 0.119 Uiso 0.50 1 calc PR F 1
C20B C 0.9661(9) 0.9105(9) 0.6339(10) 0.099(2) Uani 0.50 1 d P F 1
H20B H 0.9633 0.9563 0.6770 0.119 Uiso 0.50 1 calc PR F 1
C191 C 1.0477(9) 0.9271(9) 0.5654(10) 0.099(2) Uani 0.50 1 d P F 2
H191 H 1.1026 0.9867 0.5635 0.119 Uiso 0.50 1 calc PR F 2
C201 C 0.9475(9) 0.9308(9) 0.5559(9) 0.099(2) Uani 0.50 1 d P F 2
H201 H 0.9342 0.9916 0.5476 0.119 Uiso 0.50 1 calc PR F 2
O1D O 0.5659(9) 0.6618(8) 0.3616(7) 0.188(4) Uani 0.677(6) 1 d PD G 1
N1D N 0.4065(12) 0.6229(9) 0.3810(10) 0.157(5) Uani 0.677(6) 1 d PD G 1
C1D C 0.4780(13) 0.6020(12) 0.3648(11) 0.169(3) Uani 0.677(6) 1 d PD G 1
H1D H 0.4649 0.5322 0.3534 0.203 Uiso 0.677(6) 1 calc PR G 1
C2D C 0.3032(12) 0.5490(11) 0.3781(10) 0.169(3) Uani 0.677(6) 1 d PD G 1
H2D1 H 0.2997 0.5559 0.4390 0.253 Uiso 0.677(6) 1 calc PR G 1
H2D2 H 0.2989 0.4807 0.3612 0.253 Uiso 0.677(6) 1 calc PR G 1
H2D3 H 0.2421 0.5612 0.3320 0.253 Uiso 0.677(6) 1 calc PR G 1
C3D C 0.4186(9) 0.7342(8) 0.3882(9) 0.169(3) Uani 0.677(6) 1 d PD G 1
H3D1 H 0.3717 0.7454 0.3293 0.253 Uiso 0.677(6) 1 calc PR G 1
H3D2 H 0.4947 0.7769 0.4022 0.253 Uiso 0.677(6) 1 calc PR G 1
H3D3 H 0.3972 0.7512 0.4376 0.253 Uiso 0.677(6) 1 calc PR G 1
O1S O 0.5954(9) 0.5972(8) 0.4376(10) 0.188(4) Uani 0.323(6) 1 d PRD G -2
N1S N 0.4269(13) 0.5635(8) 0.4112(8) 0.157(5) Uani 0.323(6) 1 d PRD G -2
C1S C 0.5060(10) 0.5420(8) 0.4413(9) 0.169(3) Uani 0.323(6) 1 d PRD G -2
H1S H 0.5018 0.4828 0.4683 0.203 Uiso 0.323(6) 1 calc PR G -2
C2S C 0.3249(19) 0.500(2) 0.417(2) 0.169(3) Uani 0.323(6) 1 d PD G -2
H2S1 H 0.3174 0.5297 0.4704 0.253 Uiso 0.323(6) 1 calc PR G -2
H2S2 H 0.3253 0.4324 0.4248 0.253 Uiso 0.323(6) 1 calc PR G -2
H2S3 H 0.2636 0.4962 0.3605 0.253 Uiso 0.323(6) 1 calc PR G -2
C3S C 0.413(4) 0.662(2) 0.383(3) 0.169(3) Uani 0.323(6) 1 d PD G -2
H3S1 H 0.3522 0.6473 0.3234 0.253 Uiso 0.323(6) 1 calc PR G -2
H3S2 H 0.4802 0.7075 0.3787 0.253 Uiso 0.323(6) 1 calc PR G -2
H3S3 H 0.3984 0.6951 0.4301 0.253 Uiso 0.323(6) 1 calc PR G -2

loop_
_atom_site_aniso_label
_atom_site_aniso_U_11
_atom_site_aniso_U_22
_atom_site_aniso_U_33
_atom_site_aniso_U_23
_atom_site_aniso_U_13
_atom_site_aniso_U_12
Cd1A 0.0614(2) 0.03013(14) 0.0714(2) 0.00992(12) 0.02420(15) 0.02355(12)
O1A 0.057(2) 0.090(2) 0.088(2) -0.0031(17) 0.0319(17) 0.0169(16)
O2A 0.0481(19) 0.097(2) 0.111(3) 0.0006(19) 0.0202(18) 0.0222(17)
O3A 0.070(2) 0.0664(19) 0.088(2) 0.0051(16) 0.0108(19) 0.0153(17)
O4A 0.080(3) 0.175(4) 0.094(3) -0.004(3) 0.019(2) 0.026(3)
O5A 0.100(3) 0.085(2) 0.111(3) 0.0415(19) 0.064(2) 0.047(2)
O6A 0.088(3) 0.140(4) 0.137(4) 0.030(3) 0.058(3) 0.038(3)
N1A 0.051(2) 0.0517(18) 0.073(2) 0.0068(16) 0.0246(18) 0.0196(15)
N2A 0.050(2) 0.0461(18) 0.083(2) 0.0050(16) 0.0170(18) 0.0206(15)
N3A 0.063(2) 0.0317(15) 0.076(2) 0.0129(14) 0.0306(17) 0.0224(15)
N4A 0.058(2) 0.0307(15) 0.094(2) 0.0113(15) 0.0215(19) 0.0212(15)
C1A 0.064(3) 0.047(2) 0.072(3) 0.0071(19) 0.026(2) 0.0249(19)
C2A 0.065(3) 0.054(2) 0.070(3) 0.000(2) 0.012(2) 0.028(2)
C3A 0.087(4) 0.154(6) 0.088(4) -0.019(4) 0.002(3) 0.045(4)
C4A 0.123(6) 0.142(10) 0.083(4) -0.028(7) 0.014(4) 0.068(8)
C5A 0.123(6) 0.142(10) 0.083(4) -0.028(7) 0.014(4) 0.068(8)
C41 0.123(6) 0.142(10) 0.083(4) -0.028(7) 0.014(4) 0.068(8)
C51 0.123(6) 0.142(10) 0.083(4) -0.028(7) 0.014(4) 0.068(8)
C6A 0.098(4) 0.114(4) 0.091(4) -0.010(3) 0.043(3) 0.038(3)
C7A 0.073(4) 0.058(3) 0.083(4) 0.003(2) 0.000(3) 0.020(3)
C8A 0.110(5) 0.081(3) 0.136(6) 0.043(4) 0.084(5) 0.045(4)
C9A 0.065(3) 0.037(2) 0.118(4) 0.021(2) 0.041(3) 0.0219(19)
C10A 0.079(3) 0.049(2) 0.160(5) 0.023(3) 0.053(4) 0.040(2)
C11A 0.078(3) 0.038(2) 0.131(4) 0.020(2) 0.037(3) 0.032(2)
C12A 0.067(3) 0.0332(19) 0.116(4) 0.020(2) 0.032(3) 0.0196(19)
C13A 0.068(3) 0.042(2) 0.088(3) 0.0205(19) 0.034(2) 0.029(2)
C14A 0.100(3) 0.047(2) 0.087(3) 0.0129(19) 0.038(2) 0.038(2)
C15A 0.100(3) 0.047(2) 0.087(3) 0.0129(19) 0.038(2) 0.038(2)
C141 0.100(3) 0.047(2) 0.087(3) 0.0129(19) 0.038(2) 0.038(2)
C151 0.100(3) 0.047(2) 0.087(3) 0.0129(19) 0.038(2) 0.038(2)
C16A 0.086(4) 0.035(2) 0.185(6) 0.017(3) 0.045(4) 0.030(2)
C17A 0.078(4) 0.032(2) 0.210(7) 0.016(3) 0.044(4) 0.018(2)
C18A 0.068(3) 0.039(2) 0.129(4) 0.019(2) 0.034(3) 0.028(2)
C19A 0.063(3) 0.037(2) 0.130(4) 0.009(2) 0.028(3) 0.020(2)
C20A 0.078(4) 0.045(3) 0.205(6) 0.015(3) 0.044(4) 0.036(3)
Cd1B 0.04159(18) 0.06653(19) 0.0752(2) 0.01648(15) 0.03007(15) 0.02256(14)
O1B 0.121(3) 0.080(2) 0.079(2) -0.0185(18) 0.038(2) 0.000(2)
O2B 0.120(3) 0.071(2) 0.078(2) -0.0115(17) 0.040(2) 0.0090(19)
O3B 0.082(3) 0.119(3) 0.077(2) 0.029(2) 0.030(2) 0.029(2)
O4B 0.176(5) 0.127(4) 0.091(3) 0.005(3) 0.042(3) -0.010(4)
O5B 0.075(2) 0.066(2) 0.130(3) 0.009(2) 0.039(2) 0.0281(18)
O6B 0.135(4) 0.066(2) 0.129(4) 0.000(2) 0.046(3) 0.008(2)
N1B 0.051(2) 0.061(2) 0.064(2) -0.0069(17) 0.0215(17) 0.0121(16)
N2B 0.057(2) 0.061(2) 0.060(2) -0.0002(16) 0.0247(17) 0.0140(16)
N3B 0.0465(19) 0.071(2) 0.072(2) 0.0266(17) 0.0325(17) 0.0278(17)
N4B 0.048(2) 0.084(3) 0.111(3) 0.008(2) 0.041(2) 0.025(2)
C1B 0.055(3) 0.059(2) 0.069(3) 0.008(2) 0.026(2) 0.016(2)
C2B 0.056(3) 0.060(2) 0.064(3) 0.007(2) 0.025(2) 0.020(2)
C3B 0.153(6) 0.082(4) 0.078(4) 0.016(3) 0.053(4) 0.019(4)
C4B 0.16(2) 0.091(8) 0.107(5) 0.030(4) 0.054(9) -0.021(6)
C5B 0.16(2) 0.091(8) 0.107(5) 0.030(4) 0.054(9) -0.021(6)
C42 0.16(2) 0.091(8) 0.107(5) 0.030(4) 0.054(9) -0.021(6)
C52 0.16(2) 0.091(8) 0.107(5) 0.030(4) 0.054(9) -0.021(6)
C6B 0.158(7) 0.063(3) 0.108(4) 0.002(3) 0.050(4) -0.015(3)
C7B 0.060(3) 0.152(6) 0.068(4) 0.028(4) 0.016(3) 0.008(4)
C8B 0.076(4) 0.054(3) 0.147(6) 0.008(4) 0.057(4) 0.017(3)
C9B 0.069(3) 0.094(3) 0.121(4) 0.057(3) 0.062(3) 0.046(3)
C10B 0.077(3) 0.116(4) 0.127(4) 0.064(3) 0.062(3) 0.068(3)
C11B 0.047(3) 0.115(4) 0.079(3) 0.037(3) 0.034(2) 0.043(3)
C12B 0.051(3) 0.085(3) 0.119(4) 0.030(3) 0.048(3) 0.023(2)
C13B 0.056(3) 0.074(3) 0.107(4) 0.029(3) 0.046(3) 0.029(2)
C14B 0.056(3) 0.170(6) 0.104(4) 0.046(4) 0.043(3) 0.063(4)
C15B 0.059(3) 0.150(5) 0.141(5) 0.005(4) 0.046(4) 0.048(4)
C16B 0.048(3) 0.113(4) 0.136(5) -0.004(4) 0.039(3) 0.036(3)
C17B 0.046(3) 0.119(4) 0.104(4) -0.005(3) 0.023(3) 0.023(3)
C18B 0.051(3) 0.111(4) 0.118(4) -0.005(3) 0.031(3) 0.035(3)
C19B 0.056(3) 0.090(4) 0.159(7) -0.003(5) 0.052(5) 0.027(3)
C20B 0.056(3) 0.090(4) 0.159(7) -0.003(5) 0.052(5) 0.027(3)
C191 0.056(3) 0.090(4) 0.159(7) -0.003(5) 0.052(5) 0.027(3)
C201 0.056(3) 0.090(4) 0.159(7) -0.003(5) 0.052(5) 0.027(3)
O1D 0.191(9) 0.175(9) 0.192(9) -0.015(6) 0.094(8) 0.045(7)
N1D 0.146(8) 0.150(11) 0.149(9) -0.049(9) 0.046(7) 0.043(9)
C1D 0.183(8) 0.169(8) 0.158(6) 0.004(5) 0.078(6) 0.059(6)
C2D 0.183(8) 0.169(8) 0.158(6) 0.004(5) 0.078(6) 0.059(6)
C3D 0.183(8) 0.169(8) 0.158(6) 0.004(5) 0.078(6) 0.059(6)
O1S 0.191(9) 0.175(9) 0.192(9) -0.015(6) 0.094(8) 0.045(7)
N1S 0.146(8) 0.150(11) 0.149(9) -0.049(9) 0.046(7) 0.043(9)
C1S 0.183(8) 0.169(8) 0.158(6) 0.004(5) 0.078(6) 0.059(6)
C2S 0.183(8) 0.169(8) 0.158(6) 0.004(5) 0.078(6) 0.059(6)
C3S 0.183(8) 0.169(8) 0.158(6) 0.004(5) 0.078(6) 0.059(6)

loop_
_atom_type_symbol
_atom_type_description
_atom_type_scat_dispersion_real
_atom_type_scat_dispersion_imag
_atom_type_scat_source
C C 0.0033 0.0016 'International Tables Vol C Tables 4.2.6.8 and 6.1.1.4'
H H 0.0000 0.0000 'International Tables Vol C Tables 4.2.6.8 and 6.1.1.4'
N N 0.0061 0.0033 'International Tables Vol C Tables 4.2.6.8 and 6.1.1.4'
O O 0.0106 0.0060 'International Tables Vol C Tables 4.2.6.8 and 6.1.1.4'
Cd Cd -0.8075 1.2024 'International Tables Vol C Tables 4.2.6.8 and 6.1.1.4'

loop_
_geom_angle_atom_site_label_1
_geom_angle_atom_site_label_2
_geom_angle_atom_site_label_3
_geom_angle
_geom_angle_site_symmetry_1
_geom_angle_site_symmetry_3
O3A Cd1A O5A 95.11(14) . .
O3A Cd1A N3A 90.79(11) . .
O5A Cd1A N3A 92.26(11) . .
O3A Cd1A N4A 92.24(11) . 1_545
O5A Cd1A N4A 88.30(12) . 1_545
N3A Cd1A N4A 176.85(11) . 1_545
O3A Cd1A N2A 165.20(13) . .
O5A Cd1A N2A 99.41(14) . .
N3A Cd1A N2A 91.52(11) . .
N4A Cd1A N2A 85.33(11) 1_545 .
O3A Cd1A N1A 98.50(13) . .
O5A Cd1A N1A 163.74(13) . .
N3A Cd1A N1A 96.40(11) . .
N4A Cd1A N1A 82.33(11) 1_545 .
N2A Cd1A N1A 66.71(12) . .
N1A O1A H1A 109.5 . .
N2A O2A H2A 109.5 . .
C7A O3A Cd1A 131.2(4) . .
C8A O5A Cd1A 128.1(4) . .
C1A N1A O1A 113.5(3) . .
C1A N1A Cd1A 118.6(3) . .
O1A N1A Cd1A 126.5(2) . .
C2A N2A O2A 115.1(4) . .
C2A N2A Cd1A 119.2(3) . .
O2A N2A Cd1A 125.6(3) . .
C9A N3A C13A 117.2(3) . .
C9A N3A Cd1A 123.0(2) . .
C13A N3A Cd1A 119.6(3) . .
C19A N4A C18A 116.6(3) . .
C19A N4A Cd1A 121.9(3) . 1_565
C18A N4A Cd1A 121.4(3) . 1_565
N1A C1A C2A 116.7(4) . .
N1A C1A C6A 122.8(4) . .
C2A C1A C6A 120.5(4) . .
N2A C2A C1A 117.8(4) . .
N2A C2A C3A 122.2(5) . .
C1A C2A C3A 120.0(5) . .
C41 C3A C2A 113.9(9) . .
C41 C3A C4A 29.0(8) . .
C2A C3A C4A 111.0(8) . .
C41 C3A H3A 82.0 . .
C2A C3A H3A 109.4 . .
C4A C3A H3A 109.4 . .
C41 C3A H3B 128.9 . .
C2A C3A H3B 109.4 . .
C4A C3A H3B 109.4 . .
H3A C3A H3B 108.0 . .
C41 C3A H3C 108.8 . .
C2A C3A H3C 109.1 . .
C4A C3A H3C 83.7 . .
H3A C3A H3C 130.6 . .
H3B C3A H3C 28.6 . .
C41 C3A H3D 108.9 . .
C2A C3A H3D 108.3 . .
C4A C3A H3D 132.3 . .
H3A C3A H3D 29.9 . .
H3B C3A H3D 81.0 . .
H3C C3A H3D 107.7 . .
C5A C4A C3A 115.6(13) . .
C5A C4A H4A1 108.4 . .
C3A C4A H4A1 108.4 . .
C5A C4A H4A2 108.4 . .
C3A C4A H4A2 108.4 . .
H4A1 C4A H4A2 107.4 . .
C4A C5A C6A 114.7(17) . .
C4A C5A H5A1 108.6 . .
C6A C5A H5A1 108.6 . .
C4A C5A H5A2 108.6 . .
C6A C5A H5A2 108.6 . .
H5A1 C5A H5A2 107.6 . .
C3A C41 C51 106.9(15) . .
C3A C41 H41 110.3 . .
C51 C41 H41 110.3 . .
C3A C41 H42 110.3 . .
C51 C41 H42 110.3 . .
H41 C41 H42 108.6 . .
C41 C51 C6A 104.6(11) . .
C41 C51 H51 110.8 . .
C6A C51 H51 110.8 . .
C41 C51 H52 110.8 . .
C6A C51 H52 110.8 . .
H51 C51 H52 108.9 . .
C5A C6A C1A 115.9(8) . .
C5A C6A C51 30.2(9) . .
C1A C6A C51 111.0(8) . .
C5A C6A H6A 108.3 . .
C1A C6A H6A 108.3 . .
C51 C6A H6A 133.4 . .
C5A C6A H6B 108.3 . .
C1A C6A H6B 108.3 . .
C51 C6A H6B 82.9 . .
H6A C6A H6B 107.4 . .
C5A C6A H6C 127.4 . .
C1A C6A H6C 109.3 . .
C51 C6A H6C 108.6 . .
H6A C6A H6C 80.2 . .
H6B C6A H6C 28.8 . .
C5A C6A H6D 81.2 . .
C1A C6A H6D 109.4 . .
C51 C6A H6D 110.3 . .
H6A C6A H6D 30.7 . .
H6B C6A H6D 131.3 . .
H6C C6A H6D 108.1 . .
O4A C7A O3A 128.8(5) . .
O4A C7A H7A 115.6 . .
O3A C7A H7A 115.6 . .
O6A C8A O5A 128.9(6) . .
O6A C8A H8A 115.6 . .
O5A C8A H8A 115.6 . .
N3A C9A C10A 123.9(4) . .
N3A C9A H9A 118.1 . .
C10A C9A H9A 118.1 . .
C9A C10A C11A 119.4(4) . .
C9A C10A H10A 120.3 . .
C11A C10A H10A 120.3 . .
C10A C11A C12A 116.7(4) . .
C10A C11A C14A 120.4(4) . .
C12A C11A C14A 122.7(4) . .
C10A C11A C141 123.7(12) . .
C12A C11A C141 106.7(11) . .
C14A C11A C141 40.0(7) . .
C13A C12A C11A 120.2(4) . .
C13A C12A H12A 119.9 . .
C11A C12A H12A 119.9 . .
N3A C13A C12A 122.4(4) . .
N3A C13A H13A 118.8 . .
C12A C13A H13A 118.8 . .
C15A C14A C11A 107.6(4) . .
C15A C14A H14A 110.2 . .
C11A C14A H14A 110.2 . .
C15A C14A H14B 110.2 . .
C11A C14A H14B 110.2 . .
H14A C14A H14B 108.5 . .
C14A C15A C16A 105.7(4) . .
C14A C15A H15A 110.6 . .
C16A C15A H15A 110.6 . .
C14A C15A H15B 110.6 . .
C16A C15A H15B 110.6 . .
H15A C15A H15B 108.7 . .
C151 C141 C11A 104.7(13) . .
C151 C141 H14C 110.8 . .
C11A C141 H14C 110.8 . .
C151 C141 H14D 110.8 . .
C11A C141 H14D 110.8 . .
H14C C141 H14D 108.9 . .
C141 C151 C16A 95.9(11) . .
C141 C151 H15C 112.6 . .
C16A C151 H15C 112.6 . .
C141 C151 H15D 112.6 . .
C16A C151 H15D 112.6 . .
H15C C151 H15D 110.1 . .
C20A C16A C17A 116.4(4) . .
C20A C16A C15A 120.9(5) . .
C17A C16A C15A 122.7(5) . .
C20A C16A C151 115.6(11) . .
C17A C16A C151 105.7(11) . .
C15A C16A C151 50.6(7) . .
C18A C17A C16A 120.4(5) . .
C18A C17A H17A 119.8 . .
C16A C17A H17A 119.8 . .
N4A C18A C17A 122.8(4) . .
N4A C18A H18A 118.6 . .
C17A C18A H18A 118.6 . .
N4A C19A C20A 124.3(4) . .
N4A C19A H19A 117.8 . .
C20A C19A H19A 117.8 . .
C16A C20A C19A 119.4(5) . .
C16A C20A H20A 120.3 . .
C19A C20A H20A 120.3 . .
O5B Cd1B O3B 91.09(15) . .
O5B Cd1B N3B 89.86(12) . .
O3B Cd1B N3B 88.55(13) . .
O5B Cd1B N4B 90.19(13) . 1_455
O3B Cd1B N4B 89.88(14) . 1_455
N3B Cd1B N4B 178.43(12) . 1_455
O5B Cd1B N1B 165.49(13) . .
O3B Cd1B N1B 103.21(14) . .
N3B Cd1B N1B 92.93(11) . .
N4B Cd1B N1B 87.40(13) 1_455 .
O5B Cd1B N2B 99.64(13) . .
O3B Cd1B N2B 169.22(13) . .
N3B Cd1B N2B 92.50(11) . .
N4B Cd1B N2B 89.03(13) 1_455 .
N1B Cd1B N2B 66.03(11) . .
N1B O1B H1B 109.5 . .
N2B O2B H2B 109.5 . .
C7B O3B Cd1B 125.1(4) . .
C8B O5B Cd1B 128.3(4) . .
C1B N1B O1B 114.7(3) . .
C1B N1B Cd1B 119.0(3) . .
O1B N1B Cd1B 124.7(3) . .
C2B N2B O2B 114.0(3) . .
C2B N2B Cd1B 119.8(3) . .
O2B N2B Cd1B 125.9(2) . .
C9B N3B C13B 116.5(4) . .
C9B N3B Cd1B 123.2(3) . .
C13B N3B Cd1B 120.3(3) . .
C18B N4B C19B 113.1(6) . .
C18B N4B C191 110.5(6) . .
C19B N4B C191 49.2(6) . .
C18B N4B Cd1B 127.0(3) . 1_655
C19B N4B Cd1B 113.4(6) . 1_655
C191 N4B Cd1B 118.6(5) . 1_655
N1B C1B C2B 117.3(4) . .
N1B C1B C6B 123.6(4) . .
C2B C1B C6B 119.1(4) . .
N2B C2B C1B 116.1(4) . .
N2B C2B C3B 124.3(4) . .
C1B C2B C3B 119.5(4) . .
C4B C3B C2B 116.0(13) . .
C4B C3B C42 14(5) . .
C2B C3B C42 114.0(12) . .
C4B C3B H31B 108.3 . .
C2B C3B H31B 108.3 . .
C42 C3B H31B 120.7 . .
C4B C3B H32B 108.3 . .
C2B C3B H32B 108.3 . .
C42 C3B H32B 96.8 . .
H31B C3B H32B 107.4 . .
C4B C3B H33B 118.8 . .
C2B C3B H33B 108.8 . .
C42 C3B H33B 108.8 . .
H31B C3B H33B 94.2 . .
H32B C3B H33B 14.2 . .
C4B C3B H34B 95.5 . .
C2B C3B H34B 108.8 . .
C42 C3B H34B 108.8 . .
H31B C3B H34B 15.0 . .
H32B C3B H34B 120.0 . .
H33B C3B H34B 107.7 . .
C3B C4B C5B 106(3) . .
C3B C4B H4B1 110.6 . .
C5B C4B H4B1 110.6 . .
C3B C4B H4B2 110.6 . .
C5B C4B H4B2 110.6 . .
H4B1 C4B H4B2 108.7 . .
C6B C5B C4B 100(3) . .
C6B C5B H5B1 111.8 . .
C4B C5B H5B1 111.8 . .
C6B C5B H5B2 111.8 . .
C4B C5B H5B2 111.8 . .
H5B1 C5B H5B2 109.6 . .
C52 C42 C3B 124(2) . .
C52 C42 H42A 106.4 . .
C3B C42 H42A 106.4 . .
C52 C42 H42B 106.4 . .
C3B C42 H42B 106.4 . .
H42A C42 H42B 106.5 . .
C42 C52 C6B 127(2) . .
C42 C52 H52A 105.7 . .
C6B C52 H52A 105.7 . .
C42 C52 H52B 105.7 . .
C6B C52 H52B 105.7 . .
H52A C52 H52B 106.1 . .
C52 C6B C1B 116.8(12) . .
C52 C6B C5B 25.9(18) . .
C1B C6B C5B 107.7(10) . .
C52 C6B H61B 84.3 . .
C1B C6B H61B 110.2 . .
C5B C6B H61B 110.2 . .
C52 C6B H62B 123.0 . .
C1B C6B H62B 110.2 . .
C5B C6B H62B 110.2 . .
H61B C6B H62B 108.5 . .
C52 C6B H63B 108.1 . .
C1B C6B H63B 108.1 . .
C5B C6B H63B 89.8 . .
H61B C6B H63B 128.0 . .
H62B C6B H63B 23.2 . .
C52 C6B H64B 108.1 . .
C1B C6B H64B 108.1 . .
C5B C6B H64B 132.6 . .
H61B C6B H64B 26.7 . .
H62B C6B H64B 85.1 . .
H63B C6B H64B 107.3 . .
O3B C7B O4B 129.7(6) . .
O3B C7B H7B 115.1 . .
O4B C7B H7B 115.1 . .
O6B C8B O5B 128.1(5) . .
O6B C8B H8B 115.9 . .
O5B C8B H8B 115.9 . .
N3B C9B C10B 123.0(4) . .
N3B C9B H9B 118.5 . .
C10B C9B H9B 118.5 . .
C11B C10B C9B 120.0(4) . .
C11B C10B H10B 120.0 . .
C9B C10B H10B 120.0 . .
C10B C11B C12B 116.8(4) . .
C10B C11B C14B 121.4(5) . .
C12B C11B C14B 121.8(4) . .
C13B C12B C11B 120.1(4) . .
C13B C12B H12B 119.9 . .
C11B C12B H12B 119.9 . .
N3B C13B C12B 123.5(4) . .
N3B C13B H13B 118.2 . .
C12B C13B H13B 118.2 . .
C15B C14B C11B 112.3(5) . .
C15B C14B H141 109.1 . .
C11B C14B H141 109.1 . .
C15B C14B H142 109.1 . .
C11B C14B H142 109.1 . .
H141 C14B H142 107.9 . .
C14B C15B C16B 112.8(5) . .
C14B C15B H151 109.0 . .
C16B C15B H151 109.0 . .
C14B C15B H152 109.0 . .
C16B C15B H152 109.0 . .
H151 C15B H152 107.8 . .
C17B C16B C201 113.3(6) . .
C17B C16B C20B 110.6(6) . .
C201 C16B C20B 49.5(6) . .
C17B C16B C15B 122.3(5) . .
C201 C16B C15B 120.3(7) . .
C20B C16B C15B 119.5(6) . .
C16B C17B C18B 120.3(5) . .
C16B C17B H17B 119.8 . .
C18B C17B H17B 119.8 . .
N4B C18B C17B 124.6(5) . .
N4B C18B H18B 117.7 . .
C17B C18B H18B 117.7 . .
N4B C19B C20B 120.0(10) . .
N4B C19B H19B 120.0 . .
C20B C19B H19B 120.0 . .
C19B C20B C16B 118.2(10) . .
C19B C20B H20B 120.9 . .
C16B C20B H20B 120.9 . .
C201 C191 N4B 123.2(10) . .
C201 C191 H191 118.4 . .
N4B C191 H191 118.4 . .
C191 C201 C16B 118.4(10) . .
C191 C201 H201 120.8 . .
C16B C201 H201 120.8 . .
C1D N1D C2D 125.4(13) . .
C1D N1D C3D 116.8(14) . .
C2D N1D C3D 117.0(13) . .
N1D C1D O1D 128.4(16) . .
N1D C1D H1D 115.8 . .
O1D C1D H1D 115.8 . .
C1S N1S C2S 120.4(12) . .
C1S N1S C3S 131.5(19) . .
C2S N1S C3S 107(2) . .
N1S C1S O1S 120.94(19) . .
N1S C1S H1S 119.5 . .
O1S C1S H1S 119.5 . .
N1S C2S H2S1 109.5 . .
N1S C2S H2S2 109.5 . .
H2S1 C2S H2S2 109.5 . .
N1S C2S H2S3 109.5 . .
H2S1 C2S H2S3 109.5 . .
H2S2 C2S H2S3 109.5 . .
N1S C3S H3S1 109.5 . .
N1S C3S H3S2 109.5 . .
H3S1 C3S H3S2 109.5 . .
N1S C3S H3S3 109.5 . .
H3S1 C3S H3S3 109.5 . .
H3S2 C3S H3S3 109.5 . .

loop_
_geom_bond_atom_site_label_1
_geom_bond_atom_site_label_2
_geom_bond_distance
_geom_bond_site_symmetry_2
Cd1A O3A 2.230(3) .
Cd1A O5A 2.255(3) .
Cd1A N3A 2.337(3) .
Cd1A N4A 2.352(3) 1_545
Cd1A N2A 2.400(3) .
Cd1A N1A 2.412(3) .
O1A N1A 1.373(4) .
O1A H1A 0.8200 .
O2A N2A 1.381(4) .
O2A H2A 0.8200 .
O3A C7A 1.235(6) .
O4A C7A 1.205(6) .
O5A C8A 1.239(7) .
O6A C8A 1.216(7) .
N1A C1A 1.285(5) .
N2A C2A 1.273(5) .
N3A C9A 1.324(5) .
N3A C13A 1.327(5) .
N4A C19A 1.318(5) .
N4A C18A 1.326(5) .
N4A Cd1A 2.352(3) 1_565
C1A C2A 1.474(6) .
C1A C6A 1.496(6) .
C2A C3A 1.498(7) .
C3A C41 1.445(19) .
C3A C4A 1.612(17) .
C3A H3A 0.9700 .
C3A H3B 0.9700 .
C3A H3C 0.9700 .
C3A H3D 0.9700 .
C4A C5A 1.38(3) .
C4A H4A1 0.9700 .
C4A H4A2 0.9700 .
C5A C6A 1.437(17) .
C5A H5A1 0.9700 .
C5A H5A2 0.9700 .
C41 C51 1.57(2) .
C41 H41 0.9700 .
C41 H42 0.9700 .
C51 C6A 1.610(17) .
C51 H51 0.9700 .
C51 H52 0.9700 .
C6A H6A 0.9700 .
C6A H6B 0.9700 .
C6A H6C 0.9700 .
C6A H6D 0.9700 .
C7A H7A 0.9300 .
C8A H8A 0.9300 .
C9A C10A 1.372(5) .
C9A H9A 0.9300 .
C10A C11A 1.376(6) .
C10A H10A 0.9300 .
C11A C12A 1.381(6) .
C11A C14A 1.557(5) .
C11A C141 1.582(14) .
C12A C13A 1.380(5) .
C12A H12A 0.9300 .
C13A H13A 0.9300 .
C14A C15A 1.496(7) .
C14A H14A 0.9700 .
C14A H14B 0.9700 .
C15A C16A 1.545(6) .
C15A H15A 0.9700 .
C15A H15B 0.9700 .
C141 C151 1.534(15) .
C141 H14C 0.9700 .
C141 H14D 0.9700 .
C151 C16A 1.654(14) .
C151 H15C 0.9700 .
C151 H15D 0.9700 .
C16A C20A 1.368(7) .
C16A C17A 1.381(7) .
C17A C18A 1.370(5) .
C17A H17A 0.9300 .
C18A H18A 0.9300 .
C19A C20A 1.372(5) .
C19A H19A 0.9300 .
C20A H20A 0.9300 .
Cd1B O5B 2.247(3) .
Cd1B O3B 2.250(4) .
Cd1B N3B 2.317(3) .
Cd1B N4B 2.353(4) 1_455
Cd1B N1B 2.406(3) .
Cd1B N2B 2.407(3) .
O1B N1B 1.369(4) .
O1B H1B 0.8200 .
O2B N2B 1.370(4) .
O2B H2B 0.8200 .
O3B C7B 1.209(7) .
O4B C7B 1.212(7) .
O5B C8B 1.250(7) .
O6B C8B 1.213(7) .
N1B C1B 1.276(5) .
N2B C2B 1.286(5) .
N3B C9B 1.323(5) .
N3B C13B 1.328(5) .
N4B C18B 1.296(6) .
N4B C19B 1.345(12) .
N4B C191 1.391(12) .
N4B Cd1B 2.353(4) 1_655
C1B C2B 1.469(5) .
C1B C6B 1.489(6) .
C2B C3B 1.482(6) .
C3B C4B 1.38(4) .
C3B C42 1.59(2) .
C3B H31B 0.9700 .
C3B H32B 0.9700 .
C3B H33B 0.9700 .
C3B H34B 0.9700 .
C4B C5B 1.62(7) .
C4B H4B1 0.9700 .
C4B H4B2 0.9700 .
C5B C6B 1.59(2) .
C5B H5B1 0.9700 .
C5B H5B2 0.9700 .
C42 C52 1.16(3) .
C42 H42A 0.9700 .
C42 H42B 0.9700 .
C52 C6B 1.471(19) .
C52 H52A 0.9700 .
C52 H52B 0.9700 .
C6B H61B 0.9700 .
C6B H62B 0.9700 .
C6B H63B 0.9700 .
C6B H64B 0.9700 .
C7B H7B 0.9300 .
C8B H8B 0.9300 .
C9B C10B 1.387(6) .
C9B H9B 0.9300 .
C10B C11B 1.358(6) .
C10B H10B 0.9300 .
C11B C12B 1.373(6) .
C11B C14B 1.514(6) .
C12B C13B 1.366(6) .
C12B H12B 0.9300 .
C13B H13B 0.9300 .
C14B C15B 1.461(8) .
C14B H141 0.9700 .
C14B H142 0.9700 .
C15B C16B 1.514(7) .
C15B H151 0.9700 .
C15B H152 0.9700 .
C16B C17B 1.331(7) .
C16B C201 1.404(12) .
C16B C20B 1.453(13) .
C17B C18B 1.380(7) .
C17B H17B 0.9300 .
C18B H18B 0.9300 .
C19B C20B 1.428(13) .
C19B H19B 0.9300 .
C20B H20B 0.9300 .
C191 C201 1.362(13) .
C191 H191 0.9300 .
C201 H201 0.9300 .
O1D C1D 1.243(12) .
N1D C1D 1.223(13) .
N1D C2D 1.440(14) .
N1D C3D 1.504(12) .
C1D H1D 0.9300 .
C2D H2D1 0.9600 .
C2D H2D2 0.9600 .
C2D H2D3 0.9600 .
C3D H3D1 0.9600 .
C3D H3D2 0.9600 .
C3D H3D3 0.9600 .
O1S C1S 1.242(5) .
N1S C1S 1.171(7) .
N1S C2S 1.430(19) .
N1S C3S 1.51(2) .
C1S H1S 0.9300 .
C2S H2S1 0.9600 .
C2S H2S2 0.9600 .
C2S H2S3 0.9600 .
C3S H3S1 0.9600 .
C3S H3S2 0.9600 .
C3S H3S3 0.9600 .

loop_
_geom_hbond_atom_site_label_D
_geom_hbond_atom_site_label_H
_geom_hbond_atom_site_label_A
_geom_hbond_distance_DH
_geom_hbond_distance_HA
_geom_hbond_distance_DA
_geom_hbond_angle_DHA
O1A H1A O4A 0.82 1.75 2.561(5) 170.4
O2A H2A O6A 0.82 1.73 2.542(6) 171.2
O1B H1B O4B 0.82 1.77 2.564(6) 163.1
O2B H2B O6B 0.82 1.77 2.583(5) 173.2
